data_1519820
loop_
_publ_author_name
'Jones, Ray'
'Stephenson, Richard'
'Hursthouse, Michael B.'

_publ_section_title
;
 ethyl(3-bromo-1,4-dioxo-1,4-dihydronaphthalen-2-yl)acetate
;
_journal_name_full 'Crystal Structure Report Archive'
_journal_page_first 322
_journal_year 2007
_chemical_formula_moiety 'C14 H11 Br O4'
_chemical_formula_sum 'C14 H11 Br O4'
_chemical_formula_weight 323.14
_space_group_IT_number 14
_symmetry_cell_setting monoclinic
_symmetry_space_group_name_Hall '-P 2ybc'
_symmetry_space_group_name_H-M 'P 1 21/c 1'
_atom_sites_solution_hydrogens geom
_atom_sites_solution_primary direct
_atom_sites_solution_secondary difmap
_cell_angle_alpha 90.00
_cell_angle_beta 112.153(2)
_cell_angle_gamma 90.00
_cell_formula_units_Z 4
_cell_length_a 19.6704(7)
_cell_length_b 4.7195(2)
_cell_length_c 14.9893(5)
_cell_measurement_reflns_used 3146
_cell_measurement_temperature 120(2)
_cell_measurement_theta_max 27.48
_cell_measurement_theta_min 2.91
_cell_volume 1288.80(9)
_computing_cell_refinement 'DENZO (Otwinowski & Minor, 1997) & COLLECT (Hooft, R.W.W., 1998)'
_computing_data_collection 'COLLECT (Hooft, R.W.W., 1998)'
_computing_data_reduction 'DENZO (Otwinowski & Minor, 1997) & COLLECT (Hooft, R.W.W., 1998)'
_computing_structure_refinement 'SHELXL-97 (Sheldrick, 1997)'
_computing_structure_solution 'SHELXS-97 (Sheldrick, 1990)'
_diffrn_ambient_temperature 120(2)
_diffrn_measured_fraction_theta_full 0.994
_diffrn_measured_fraction_theta_max 0.994
_diffrn_measurement_device_type 'Bruker-Nonius APEX II CCD camera on \k-goniostat'
_diffrn_measurement_method '\f & \w scans'
_diffrn_radiation_monochromator graphite
_diffrn_radiation_source 'fine-focus sealed tube'
_diffrn_radiation_type MoK\a
_diffrn_radiation_wavelength 0.71073
_diffrn_reflns_av_R_equivalents 0.0468
_diffrn_reflns_av_sigmaI/netI 0.0463
_diffrn_reflns_limit_h_max 25
_diffrn_reflns_limit_h_min -25
_diffrn_reflns_limit_k_max 6
_diffrn_reflns_limit_k_min -6
_diffrn_reflns_limit_l_max 19
_diffrn_reflns_limit_l_min -19
_diffrn_reflns_number 10921
_diffrn_reflns_theta_full 27.48
_diffrn_reflns_theta_max 27.48
_diffrn_reflns_theta_min 2.93
_exptl_absorpt_coefficient_mu 3.196
_exptl_absorpt_correction_T_max 0.9102
_exptl_absorpt_correction_T_min 0.7841
_exptl_absorpt_correction_type multi-scan
_exptl_absorpt_process_details 'SADABS V2.10 (Sheldrick, G.M., 2003)'
_exptl_crystal_colour Yellow
_exptl_crystal_density_diffrn 1.665
_exptl_crystal_density_method 'not measured'
_exptl_crystal_description Block
_exptl_crystal_F_000 648
_exptl_crystal_size_max 0.08
_exptl_crystal_size_mid 0.04
_exptl_crystal_size_min 0.03
_refine_diff_density_max 0.474
_refine_diff_density_min -0.557
_refine_diff_density_rms 0.099
_refine_ls_extinction_method none
_refine_ls_goodness_of_fit_ref 1.133
_refine_ls_hydrogen_treatment constr
_refine_ls_matrix_type full
_refine_ls_number_parameters 173
_refine_ls_number_reflns 2939
_refine_ls_number_restraints 0
_refine_ls_restrained_S_all 1.133
_refine_ls_R_factor_all 0.0625
_refine_ls_R_factor_gt 0.0444
_refine_ls_shift/su_max 0.000
_refine_ls_shift/su_mean 0.000
_refine_ls_structure_factor_coef Fsqd
_refine_ls_weighting_details 'calc w=1/[\s^2^(Fo^2^)+(0.0000P)^2^+3.3874P] where P=(Fo^2^+2Fc^2^)/3'
_refine_ls_weighting_scheme calc
_refine_ls_wR_factor_gt 0.0828
_refine_ls_wR_factor_ref 0.0918
_reflns_number_gt 2399
_reflns_number_total 2939
_reflns_threshold_expression >2sigma(I)
_cod_data_source_file eCrystal-322.cif
_cod_data_source_block sad
_cod_depositor_comments
;
Citation :
Jones, Ray and Stephenson, Richard and Hursthouse, Michael B. (2007) 
University of Southampton, Crystal Structure Report Archive. 
(doi:10.5258/ecrystals/322)

More at:
http://ecrystals.chem.soton.ac.uk/322/

The following automatic conversions were performed:

'_symmetry_cell_setting' value 'Monoclinic' changed to 'monoclinic'
according to the built-in table from CIF Core dictionary named
'cif_core.dic' version 2.4.1 from 2010-06-29.

Automatic conversion script
Id: cif_fix_values 3392 2015-05-12 13:50:21Z andrius 
;
_cod_original_sg_symbol_H-M 'P 21/c'
_cod_database_code 1519820

loop_
_symmetry_equiv_pos_as_xyz
'x, y, z'
'-x, y+1/2, -z+1/2'
'-x, -y, -z'
'x, -y-1/2, z-1/2'

loop_
_atom_site_label
_atom_site_type_symbol
_atom_site_fract_x
_atom_site_fract_y
_atom_site_fract_z
_atom_site_U_iso_or_equiv
_atom_site_adp_type
_atom_site_occupancy
_atom_site_symmetry_multiplicity
_atom_site_calc_flag
_atom_site_refinement_flags
_atom_site_disorder_assembly
_atom_site_disorder_group
C1 C 0.20922(18) 0.3207(7) 0.1303(2) 0.0197(7) Uani 1 1 d . . .
C2 C 0.25208(17) 0.3234(7) 0.2245(2) 0.0189(7) Uani 1 1 d . . .
C3 C 0.23430(17) 0.5206(7) 0.2902(2) 0.0176(7) Uani 1 1 d . . .
C4 C 0.16728(17) 0.6974(7) 0.2511(2) 0.0185(7) Uani 1 1 d . . .
C5 C 0.12172(17) 0.6793(7) 0.1539(2) 0.0186(7) Uani 1 1 d . . .
C6 C 0.14022(18) 0.4878(7) 0.0876(2) 0.0210(7) Uani 1 1 d . . .
C7 C 0.14976(19) 0.8830(7) 0.3118(2) 0.0231(7) Uani 1 1 d . . .
H7 H 0.1806 0.8952 0.3780 0.028 Uiso 1 1 calc R . .
C8 C 0.0873(2) 1.0490(7) 0.2751(3) 0.0268(8) Uani 1 1 d . . .
H8 H 0.0756 1.1768 0.3161 0.032 Uiso 1 1 calc R . .
C9 C 0.0416(2) 1.0295(8) 0.1784(3) 0.0272(8) Uani 1 1 d . . .
H9 H -0.0013 1.1436 0.1537 0.033 Uiso 1 1 calc R . .
C10 C 0.05845(19) 0.8439(7) 0.1179(3) 0.0251(8) Uani 1 1 d . . .
H10 H 0.0269 0.8292 0.0520 0.030 Uiso 1 1 calc R . .
C11 C 0.32124(18) 0.1530(7) 0.2704(2) 0.0222(7) Uani 1 1 d . . .
H11A H 0.3208 -0.0096 0.2285 0.027 Uiso 1 1 calc R . .
H11B H 0.3233 0.0773 0.3330 0.027 Uiso 1 1 calc R . .
C12 C 0.38834(19) 0.3339(7) 0.2862(3) 0.0243(7) Uani 1 1 d . . .
C13 C 0.51634(19) 0.3703(9) 0.3717(3) 0.0359(9) Uani 1 1 d . . .
H13A H 0.5119 0.5668 0.3919 0.043 Uiso 1 1 calc R . .
H13B H 0.5285 0.3772 0.3134 0.043 Uiso 1 1 calc R . .
C14 C 0.5748(2) 0.2143(12) 0.4510(3) 0.0496(12) Uani 1 1 d . . .
H14A H 0.5608 0.2001 0.5070 0.074 Uiso 1 1 calc R . .
H14B H 0.6214 0.3171 0.4691 0.074 Uiso 1 1 calc R . .
H14C H 0.5805 0.0237 0.4288 0.074 Uiso 1 1 calc R . .
O1 O 0.10120(14) 0.4699(5) 0.00245(17) 0.0286(6) Uani 1 1 d . . .
O2 O 0.27536(13) 0.5342(5) 0.37438(16) 0.0268(6) Uani 1 1 d . . .
O3 O 0.38798(14) 0.5505(5) 0.2442(2) 0.0364(7) Uani 1 1 d . . .
O4 O 0.44782(13) 0.2164(5) 0.35168(18) 0.0284(6) Uani 1 1 d . . .
Br1 Br 0.23295(2) 0.10460(8) 0.04023(3) 0.02918(12) Uani 1 1 d . . .

loop_
_atom_site_aniso_label
_atom_site_aniso_U_11
_atom_site_aniso_U_22
_atom_site_aniso_U_33
_atom_site_aniso_U_23
_atom_site_aniso_U_13
_atom_site_aniso_U_12
C1 0.0211(16) 0.0195(16) 0.0212(16) -0.0012(13) 0.0112(14) -0.0013(13)
C2 0.0187(16) 0.0188(16) 0.0199(16) 0.0019(13) 0.0081(13) -0.0031(13)
C3 0.0167(15) 0.0205(16) 0.0151(15) 0.0027(12) 0.0055(13) -0.0048(13)
C4 0.0201(16) 0.0163(15) 0.0198(16) 0.0021(13) 0.0083(13) -0.0035(13)
C5 0.0187(16) 0.0186(16) 0.0188(16) 0.0038(13) 0.0075(13) -0.0027(13)
C6 0.0221(17) 0.0208(16) 0.0203(17) 0.0005(13) 0.0082(14) -0.0060(14)
C7 0.0292(18) 0.0207(16) 0.0217(16) 0.0003(14) 0.0122(14) -0.0035(15)
C8 0.037(2) 0.0204(18) 0.034(2) 0.0012(15) 0.0266(18) -0.0011(15)
C9 0.0250(18) 0.0250(18) 0.035(2) 0.0081(16) 0.0151(16) 0.0047(15)
C10 0.0232(17) 0.0269(19) 0.0243(17) 0.0068(15) 0.0081(14) 0.0010(15)
C11 0.0225(17) 0.0189(17) 0.0242(17) 0.0041(14) 0.0077(14) 0.0029(14)
C12 0.0247(18) 0.0230(18) 0.0283(18) -0.0017(15) 0.0133(15) 0.0030(14)
C13 0.0212(18) 0.039(2) 0.048(2) -0.011(2) 0.0131(17) -0.0074(18)
C14 0.023(2) 0.082(4) 0.036(2) -0.001(2) 0.0020(18) -0.011(2)
O1 0.0296(14) 0.0349(14) 0.0169(12) -0.0013(11) 0.0040(11) -0.0023(11)
O2 0.0266(13) 0.0345(14) 0.0171(12) 0.0004(10) 0.0058(10) -0.0036(11)
O3 0.0288(14) 0.0276(15) 0.0577(18) 0.0125(13) 0.0220(14) 0.0022(12)
O4 0.0185(12) 0.0310(14) 0.0335(14) 0.0007(11) 0.0071(11) -0.0035(11)
Br1 0.0376(2) 0.02839(19) 0.02558(19) -0.00458(16) 0.01647(16) 0.00279(17)

loop_
_atom_type_symbol
_atom_type_description
_atom_type_scat_dispersion_real
_atom_type_scat_dispersion_imag
_atom_type_scat_source
C C 0.0033 0.0016 'International Tables Vol C Tables 4.2.6.8 and 6.1.1.4'
H H 0.0000 0.0000 'International Tables Vol C Tables 4.2.6.8 and 6.1.1.4'
O O 0.0106 0.0060 'International Tables Vol C Tables 4.2.6.8 and 6.1.1.4'
Br Br -0.2901 2.4595 'International Tables Vol C Tables 4.2.6.8 and 6.1.1.4'

loop_
_geom_angle_atom_site_label_1
_geom_angle_atom_site_label_2
_geom_angle_atom_site_label_3
_geom_angle
_geom_angle_site_symmetry_1
_geom_angle_site_symmetry_3
C2 C1 C6 123.8(3) . .
C2 C1 Br1 122.0(3) . .
C6 C1 Br1 114.2(2) . .
C1 C2 C3 119.3(3) . .
C1 C2 C11 125.2(3) . .
C3 C2 C11 115.3(3) . .
O2 C3 C4 121.6(3) . .
O2 C3 C2 119.3(3) . .
C4 C3 C2 119.1(3) . .
C5 C4 C7 120.0(3) . .
C5 C4 C3 120.3(3) . .
C7 C4 C3 119.8(3) . .
C10 C5 C4 119.9(3) . .
C10 C5 C6 119.2(3) . .
C4 C5 C6 120.8(3) . .
O1 C6 C5 121.7(3) . .
O1 C6 C1 121.7(3) . .
C5 C6 C1 116.6(3) . .
C8 C7 C4 119.8(3) . .
C8 C7 H7 120.1 . .
C4 C7 H7 120.1 . .
C7 C8 C9 120.3(3) . .
C7 C8 H8 119.9 . .
C9 C8 H8 119.9 . .
C10 C9 C8 120.2(3) . .
C10 C9 H9 119.9 . .
C8 C9 H9 119.9 . .
C9 C10 C5 119.8(3) . .
C9 C10 H10 120.1 . .
C5 C10 H10 120.1 . .
C2 C11 C12 110.7(3) . .
C2 C11 H11A 109.5 . .
C12 C11 H11A 109.5 . .
C2 C11 H11B 109.5 . .
C12 C11 H11B 109.5 . .
H11A C11 H11B 108.1 . .
O3 C12 O4 124.9(3) . .
O3 C12 C11 124.5(3) . .
O4 C12 C11 110.6(3) . .
O4 C13 C14 107.0(3) . .
O4 C13 H13A 110.3 . .
C14 C13 H13A 110.3 . .
O4 C13 H13B 110.3 . .
C14 C13 H13B 110.3 . .
H13A C13 H13B 108.6 . .
C13 C14 H14A 109.5 . .
C13 C14 H14B 109.5 . .
H14A C14 H14B 109.5 . .
C13 C14 H14C 109.5 . .
H14A C14 H14C 109.5 . .
H14B C14 H14C 109.5 . .
C12 O4 C13 115.5(3) . .

loop_
_geom_bond_atom_site_label_1
_geom_bond_atom_site_label_2
_geom_bond_distance
_geom_bond_site_symmetry_2
C1 C2 1.343(4) .
C1 C6 1.490(5) .
C1 Br1 1.886(3) .
C2 C3 1.490(4) .
C2 C11 1.505(4) .
C3 O2 1.216(4) .
C3 C4 1.482(4) .
C4 C5 1.396(4) .
C4 C7 1.396(5) .
C5 C10 1.392(5) .
C5 C6 1.487(5) .
C6 O1 1.219(4) .
C7 C8 1.385(5) .
C7 H7 0.9500 .
C8 C9 1.390(5) .
C8 H8 0.9500 .
C9 C10 1.388(5) .
C9 H9 0.9500 .
C10 H10 0.9500 .
C11 C12 1.514(5) .
C11 H11A 0.9900 .
C11 H11B 0.9900 .
C12 O3 1.199(4) .
C12 O4 1.332(4) .
C13 O4 1.459(4) .
C13 C14 1.499(6) .
C13 H13A 0.9900 .
C13 H13B 0.9900 .
C14 H14A 0.9800 .
C14 H14B 0.9800 .
C14 H14C 0.9800 .
